data_4126896
loop_
_publ_author_name
'Zhukhovitskiy, Aleksandr V.'
'Kobylianskii, Ilia J.'
'Wu, Chung-Yeh'
'Toste, F. Dean'

_publ_section_title
;
 Migratory Insertion of Carbenes into Au(III)--C Bonds
;
_journal_name_full 'Journal of the American Chemical Society'
_journal_paper_doi 10.1021/jacs.7b11435
_journal_year 2017
_chemical_formula_sum 'C37 H50 Au Cl2 F6 N2 O3 Sb'
_chemical_formula_weight 1074.40
_chemical_name_common 7-1105-7X
_chemical_name_systematic
; 
 toste94 
;
_space_group.centring_type primitive

_space_group_crystal_system monoclinic
_space_group_IT_number 14
_space_group_name_Hall '-P 2ybc'
_space_group_name_H-M_alt 'P 1 21/c 1'
_symmetry_space_group_name_Hall '-P 2ybc'
_symmetry_space_group_name_H-M 'P 1 21/c 1'
_atom_sites_solution_hydrogens geom
_atom_sites_solution_primary iterative
_atom_sites_solution_secondary difmap
_audit_creation_method SHELXL-2013
_cell_angle_alpha 90
_cell_angle_beta 102.182(19)
_cell_angle_gamma 90
_cell_formula_units_Z 4
_cell_length_a 16.783(16)
_cell_length_b 12.400(12)
_cell_length_c 20.473(19)
_cell_measurement_reflns_used 7298
_cell_measurement_temperature 100(2)
_cell_measurement_theta_max 25.39
_cell_measurement_theta_min 2.41
_cell_volume 4165(7)
_computing_cell_refinement 'Bruker SAINT'
_computing_data_collection 'Bruker APEX2'
_computing_data_reduction 'Bruker SAINT'
_computing_molecular_graphics ORTEP-32
_computing_publication_material WinGX
_computing_structure_refinement SHELXL-2013
_computing_structure_solution SHELXT
_diffrn_ambient_temperature 100(2)
_diffrn_detector_area_resol_mean 8.366
_diffrn_measured_fraction_theta_full 1.000
_diffrn_measured_fraction_theta_max 0.981
_diffrn_measurement_device_type 'Bruker APEX-I CCD'
_diffrn_measurement_method 'phi and omega scans'
_diffrn_radiation_type MoK\a
_diffrn_radiation_wavelength 0.71073
_diffrn_reflns_av_R_equivalents 0.0484
_diffrn_reflns_av_unetI/netI 0.0249
_diffrn_reflns_Laue_measured_fraction_full 1.000
_diffrn_reflns_Laue_measured_fraction_max 0.981
_diffrn_reflns_limit_h_max 19
_diffrn_reflns_limit_h_min -20
_diffrn_reflns_limit_k_max 15
_diffrn_reflns_limit_k_min -14
_diffrn_reflns_limit_l_max 24
_diffrn_reflns_limit_l_min -24
_diffrn_reflns_number 101762
_diffrn_reflns_point_group_measured_fraction_full 1.000
_diffrn_reflns_point_group_measured_fraction_max 0.981
_diffrn_reflns_theta_full 25.000
_diffrn_reflns_theta_max 25.994
_diffrn_reflns_theta_min 1.241
_diffrn_source 'fine focus sealed tube'
_exptl_absorpt_coefficient_mu 4.358
_exptl_absorpt_correction_T_max 0.745
_exptl_absorpt_correction_T_min 0.509
_exptl_absorpt_correction_type multi-scan
_exptl_absorpt_process_details SADABS
_exptl_crystal_colour colorless
_exptl_crystal_density_diffrn 1.713
_exptl_crystal_description plate
_exptl_crystal_F_000 2112
_exptl_crystal_size_max 0.150
_exptl_crystal_size_mid 0.120
_exptl_crystal_size_min 0.030
_refine_diff_density_max 3.528
_refine_diff_density_min -2.435
_refine_diff_density_rms 0.157
_refine_ls_extinction_method none
_refine_ls_goodness_of_fit_ref 1.046
_refine_ls_hydrogen_treatment constr
_refine_ls_matrix_type full
_refine_ls_number_parameters 442
_refine_ls_number_reflns 8017
_refine_ls_number_restraints 0
_refine_ls_restrained_S_all 1.046
_refine_ls_R_factor_all 0.0613
_refine_ls_R_factor_gt 0.0478
_refine_ls_shift/su_max 0.011
_refine_ls_shift/su_mean 0.000
_refine_ls_structure_factor_coef Fsqd
_refine_ls_weighting_details 'w=1/[\s^2^(Fo^2^)+(0.0474P)^2^+38.5430P] where P=(Fo^2^+2Fc^2^)/3'
_refine_ls_weighting_scheme calc
_refine_ls_wR_factor_gt 0.1123
_refine_ls_wR_factor_ref 0.1225
_reflns_Friedel_coverage 0.000
_reflns_number_gt 6730
_reflns_number_total 8017
_reflns_threshold_expression 'I > 2\s(I)'
_cod_data_source_file ja7b11435_si_005.cif
_cod_data_source_block toste94
_cod_database_code 4126896
_shelx_space_group_comment
; 
The symmetry employed for this shelxl refinement is uniquely defined 
by the following loop, which should always be used as a source of 
symmetry information in preference to the above space-group names. 
They are only intended as comments. 
;
_shelx_estimated_absorpt_t_min 0.561
_shelx_estimated_absorpt_t_max 0.880
_shelxl_version_number 2013-4

loop_
_space_group_symop_operation_xyz
'x, y, z'
'-x, y+1/2, -z+1/2'
'-x, -y, -z'
'x, -y-1/2, z-1/2'

loop_
_atom_site_label
_atom_site_type_symbol
_atom_site_fract_x
_atom_site_fract_y
_atom_site_fract_z
_atom_site_U_iso_or_equiv
_atom_site_adp_type
_atom_site_occupancy
_atom_site_site_symmetry_order
_atom_site_calc_flag
_atom_site_refinement_flags_posn
_atom_site_refinement_flags_adp
_atom_site_refinement_flags_occupancy
_atom_site_disorder_assembly
_atom_site_disorder_group
C1 C 0.2628(4) 0.2869(5) -0.0334(3) 0.0257(13) Uani 1 1 d . . . . .
C2 C 0.3143(4) 0.4196(5) -0.0868(3) 0.0321(14) Uani 1 1 d . . . . .
H2 H 0.3449 0.4811 -0.0944 0.039 Uiso 1 1 calc R U . . .
C3 C 0.2629(5) 0.3619(5) -0.1334(4) 0.0352(15) Uani 1 1 d . . . . .
H3 H 0.2508 0.3741 -0.1802 0.042 Uiso 1 1 calc R U . . .
C4 C 0.3598(4) 0.4087(5) 0.0385(3) 0.0309(14) Uani 1 1 d . . . . .
C5 C 0.3229(5) 0.4825(6) 0.0735(4) 0.0445(18) Uani 1 1 d . . . . .
C6 C 0.3694(7) 0.5178(8) 0.1353(4) 0.061(3) Uani 1 1 d . . . . .
H6 H 0.3469 0.5687 0.1610 0.074 Uiso 1 1 calc R U . . .
C7 C 0.4470(7) 0.4794(9) 0.1589(4) 0.071(3) Uani 1 1 d . . . . .
H7 H 0.4771 0.5038 0.2009 0.085 Uiso 1 1 calc R U . . .
C8 C 0.4814(6) 0.4071(8) 0.1233(4) 0.059(3) Uani 1 1 d . . . . .
H8 H 0.5353 0.3825 0.1408 0.071 Uiso 1 1 calc R U . . .
C9 C 0.4391(4) 0.3681(6) 0.0614(4) 0.0415(18) Uani 1 1 d . . . . .
C10 C 0.2365(5) 0.5225(7) 0.0478(4) 0.050(2) Uani 1 1 d . . . . .
H10 H 0.2164 0.4887 0.0030 0.060 Uiso 1 1 calc R U . . .
C11 C 0.1787(7) 0.4859(9) 0.0929(7) 0.094(4) Uani 1 1 d . . . . .
H11A H 0.1957 0.5190 0.1371 0.141 Uiso 1 1 calc R U . . .
H11B H 0.1808 0.4072 0.0973 0.141 Uiso 1 1 calc R U . . .
H11C H 0.1229 0.5083 0.0729 0.141 Uiso 1 1 calc R U . . .
C12 C 0.2318(6) 0.6434(8) 0.0378(5) 0.067(3) Uani 1 1 d . . . . .
H12A H 0.2500 0.6795 0.0810 0.100 Uiso 1 1 calc R U . . .
H12B H 0.1753 0.6642 0.0186 0.100 Uiso 1 1 calc R U . . .
H12C H 0.2669 0.6648 0.0075 0.100 Uiso 1 1 calc R U . . .
C13 C 0.4765(4) 0.2854(7) 0.0229(5) 0.048(2) Uani 1 1 d . . . . .
H13 H 0.4408 0.2797 -0.0228 0.057 Uiso 1 1 calc R U . . .
C14 C 0.4790(7) 0.1743(8) 0.0557(7) 0.081(4) Uani 1 1 d . . . . .
H14A H 0.5108 0.1784 0.1016 0.121 Uiso 1 1 calc R U . . .
H14B H 0.5044 0.1223 0.0303 0.121 Uiso 1 1 calc R U . . .
H14C H 0.4233 0.1509 0.0562 0.121 Uiso 1 1 calc R U . . .
C15 C 0.5619(6) 0.3168(8) 0.0144(6) 0.069(3) Uani 1 1 d . . . . .
H15A H 0.5594 0.3862 -0.0089 0.103 Uiso 1 1 calc R U . . .
H15B H 0.5827 0.2614 -0.0119 0.103 Uiso 1 1 calc R U . . .
H15C H 0.5984 0.3229 0.0584 0.103 Uiso 1 1 calc R U . . .
C16 C 0.1706(5) 0.2022(5) -0.1300(3) 0.0390(17) Uani 1 1 d . . . . .
C17 C 0.0877(5) 0.2259(8) -0.1313(4) 0.054(2) Uani 1 1 d . . . . .
C18 C 0.0303(7) 0.1499(9) -0.1588(5) 0.070(3) Uani 1 1 d . . . . .
H18 H -0.0257 0.1627 -0.1595 0.084 Uiso 1 1 calc R U . . .
C19 C 0.0527(8) 0.0588(10) -0.1844(5) 0.075(3) Uani 1 1 d . . . . .
H19 H 0.0111 0.0096 -0.2043 0.090 Uiso 1 1 calc R U . . .
C20 C 0.1312(9) 0.0320(8) -0.1839(5) 0.076(3) Uani 1 1 d . . . . .
H20 H 0.1436 -0.0350 -0.2019 0.091 Uiso 1 1 calc R U . . .
C21 C 0.1965(7) 0.1070(7) -0.1553(5) 0.062(3) Uani 1 1 d . . . . .
C22 C 0.0612(5) 0.3300(8) -0.1031(5) 0.057(2) Uani 1 1 d . . . . .
H22 H 0.1117 0.3688 -0.0804 0.068 Uiso 1 1 calc R U . . .
C23 C 0.0173(7) 0.4023(10) -0.1605(6) 0.084(4) Uani 1 1 d . . . . .
H23A H 0.0517 0.4114 -0.1932 0.126 Uiso 1 1 calc R U . . .
H23B H 0.0065 0.4729 -0.1427 0.126 Uiso 1 1 calc R U . . .
H23C H -0.0344 0.3686 -0.1821 0.126 Uiso 1 1 calc R U . . .
C24 C 0.0106(8) 0.3107(11) -0.0510(7) 0.093(4) Uani 1 1 d . . . . .
H24A H -0.0395 0.2723 -0.0714 0.140 Uiso 1 1 calc R U . . .
H24B H -0.0033 0.3800 -0.0333 0.140 Uiso 1 1 calc R U . . .
H24C H 0.0420 0.2672 -0.0145 0.140 Uiso 1 1 calc R U . . .
C25 C 0.2864(9) 0.0847(10) -0.1499(7) 0.090(4) Uani 1 1 d . . . . .
H25 H 0.3159 0.1547 -0.1393 0.108 Uiso 1 1 calc R U . . .
C26 C 0.3214(12) 0.0056(16) -0.0930(8) 0.154(8) Uani 1 1 d . . . . .
H26A H 0.2929 -0.0636 -0.1012 0.231 Uiso 1 1 calc R U . . .
H26B H 0.3139 0.0354 -0.0504 0.231 Uiso 1 1 calc R U . . .
H26C H 0.3796 -0.0052 -0.0912 0.231 Uiso 1 1 calc R U . . .
C27 C 0.3055(11) 0.0426(9) -0.2165(7) 0.114(6) Uani 1 1 d . . . . .
H27A H 0.2849 -0.0311 -0.2248 0.171 Uiso 1 1 calc R U . . .
H27B H 0.3646 0.0432 -0.2134 0.171 Uiso 1 1 calc R U . . .
H27C H 0.2790 0.0894 -0.2534 0.171 Uiso 1 1 calc R U . . .
C28 C 0.2053(5) 0.0822(10) 0.1130(6) 0.036(4) Uiso 0.515(13) 1 d G . P A 1
H28 H 0.2589 0.0582 0.1122 0.043 Uiso 0.515(13) 1 calc R U P A 1
C29 C 0.1938(6) 0.1635(9) 0.1568(6) 0.055(5) Uiso 0.515(13) 1 d G . P A 1
C30 C 0.1155(7) 0.1987(9) 0.1580(6) 0.046(4) Uiso 0.515(13) 1 d G . P A 1
H30 H 0.1076 0.2543 0.1879 0.055 Uiso 0.515(13) 1 calc R U P A 1
C31 C 0.0487(5) 0.1526(11) 0.1153(7) 0.055(6) Uiso 0.515(13) 1 d G . P A 1
C32 C 0.0602(6) 0.0713(11) 0.0715(6) 0.061(5) Uiso 0.515(13) 1 d G . P A 1
H32 H 0.0146 0.0397 0.0424 0.073 Uiso 0.515(13) 1 calc R U P A 1
C33 C 0.1386(7) 0.0361(9) 0.0703(6) 0.063(5) Uiso 0.515(13) 1 d G . P A 1
C34 C 0.3437(14) 0.1773(18) 0.1988(11) 0.045(5) Uiso 0.515(13) 1 d . . P A 1
H34A H 0.3823 0.2101 0.2361 0.068 Uiso 0.515(13) 1 calc R U P A 1
H34B H 0.3527 0.2068 0.1566 0.068 Uiso 0.515(13) 1 calc R U P A 1
H34C H 0.3520 0.0990 0.1994 0.068 Uiso 0.515(13) 1 calc R U P A 1
C35 C -0.044(2) 0.278(2) 0.1545(15) 0.087(7) Uiso 0.515(13) 1 d . . P A 1
H35A H -0.1020 0.2943 0.1445 0.131 Uiso 0.515(13) 1 calc R U P A 1
H35B H -0.0128 0.3421 0.1470 0.131 Uiso 0.515(13) 1 calc R U P A 1
H35C H -0.0268 0.2552 0.2013 0.131 Uiso 0.515(13) 1 calc R U P A 1
C36 C 0.2126(16) -0.084(2) 0.0162(12) 0.079(6) Uiso 0.515(13) 1 d . . P A 1
H36A H 0.2057 -0.1462 -0.0138 0.119 Uiso 0.515(13) 1 calc R U P A 1
H36B H 0.2485 -0.1031 0.0589 0.119 Uiso 0.515(13) 1 calc R U P A 1
H36C H 0.2368 -0.0241 -0.0042 0.119 Uiso 0.515(13) 1 calc R U P A 1
O1 O 0.2542(9) 0.2027(10) 0.2058(7) 0.049(4) Uiso 0.515(13) 1 d . . P A 1
O2 O -0.0270(10) 0.1885(12) 0.1098(8) 0.076(5) Uiso 0.515(13) 1 d . . P A 1
O3 O 0.1353(12) -0.0517(14) 0.0276(8) 0.069(5) Uiso 0.515(13) 1 d . . P A 1
C28A C 0.1967(7) 0.0974(12) 0.1246(8) 0.077(8) Uiso 0.485(13) 1 d G . P A 2
H28A H 0.2414 0.0570 0.1158 0.092 Uiso 0.485(13) 1 calc R U P A 2
C29A C 0.2101(6) 0.1778(12) 0.1730(7) 0.049(5) Uiso 0.485(13) 1 d G . P A 2
C30A C 0.1448(8) 0.2369(10) 0.1860(6) 0.059(5) Uiso 0.485(13) 1 d G . P A 2
H30A H 0.1539 0.2919 0.2191 0.070 Uiso 0.485(13) 1 calc R U P A 2
C31A C 0.0662(7) 0.2157(12) 0.1506(8) 0.067(6) Uiso 0.485(13) 1 d G . P A 2
C32A C 0.0528(6) 0.1353(13) 0.1022(8) 0.072(8) Uiso 0.485(13) 1 d G . P A 2
H32A H -0.0009 0.1208 0.0779 0.086 Uiso 0.485(13) 1 calc R U P A 2
C33A C 0.1181(9) 0.0762(11) 0.0892(7) 0.053(5) Uiso 0.485(13) 1 d G . P A 2
C34A C 0.349(3) 0.150(4) 0.195(3) 0.15(2) Uiso 0.485(13) 1 d . . P A 2
H34D H 0.4003 0.1721 0.2243 0.224 Uiso 0.485(13) 1 calc R U P A 2
H34E H 0.3510 0.1667 0.1484 0.224 Uiso 0.485(13) 1 calc R U P A 2
H34F H 0.3412 0.0722 0.1995 0.224 Uiso 0.485(13) 1 calc R U P A 2
C35A C -0.0701(18) 0.274(3) 0.1227(16) 0.094(9) Uiso 0.485(13) 1 d . . P A 2
H35D H -0.1083 0.3246 0.1366 0.141 Uiso 0.485(13) 1 calc R U P A 2
H35E H -0.0903 0.2002 0.1245 0.141 Uiso 0.485(13) 1 calc R U P A 2
H35F H -0.0653 0.2909 0.0769 0.141 Uiso 0.485(13) 1 calc R U P A 2
C36A C 0.1657(17) -0.0656(18) 0.0270(11) 0.055(6) Uiso 0.485(13) 1 d . . P A 2
H36D H 0.1440 -0.1257 -0.0025 0.083 Uiso 0.485(13) 1 calc R U P A 2
H36E H 0.2036 -0.0934 0.0665 0.083 Uiso 0.485(13) 1 calc R U P A 2
H36F H 0.1945 -0.0154 0.0031 0.083 Uiso 0.485(13) 1 calc R U P A 2
O1A O 0.2875(12) 0.2027(13) 0.2116(8) 0.063(5) Uiso 0.485(13) 1 d . . P A 2
O2A O 0.0070(12) 0.2837(14) 0.1660(9) 0.083(5) Uiso 0.485(13) 1 d . . P A 2
O3A O 0.0976(11) -0.0085(14) 0.0480(8) 0.077(5) Uiso 0.485(13) 1 d . . P A 2
C37 C 0.5677(11) 0.1807(11) 0.8392(10) 0.123(6) Uani 1 1 d . . . . .
H37A H 0.5663 0.1615 0.7920 0.148 Uiso 1 1 calc R U . . .
H37B H 0.6156 0.2277 0.8550 0.148 Uiso 1 1 calc R U . . .
N1 N 0.3138(3) 0.3716(4) -0.0258(3) 0.0270(11) Uani 1 1 d . . . . .
N2 N 0.2312(3) 0.2811(4) -0.0994(3) 0.0296(12) Uani 1 1 d . . . . .
F1 F 0.1668(3) 0.5679(4) 0.7537(3) 0.0705(15) Uani 1 1 d . . . . .
F2 F 0.2489(5) 0.6602(5) 0.6728(3) 0.0833(19) Uani 1 1 d . . . . .
F3 F 0.1756(3) 0.7818(4) 0.7507(3) 0.0753(17) Uani 1 1 d . . . . .
F4 F 0.3377(4) 0.7666(4) 0.7723(3) 0.0770(17) Uani 1 1 d . . . . .
F5 F 0.2557(4) 0.6755(5) 0.8557(3) 0.0808(18) Uani 1 1 d . . . . .
F6 F 0.3263(3) 0.5551(4) 0.7792(3) 0.0583(13) Uani 1 1 d . . . . .
Cl1 Cl 0.4777(3) 0.2504(5) 0.8449(3) 0.1439(17) Uani 1 1 d . . . . .
Cl2 Cl 0.5766(5) 0.0643(4) 0.8874(4) 0.227(4) Uani 1 1 d . . . . .
Sb1 Sb 0.25076(3) 0.66912(4) 0.76402(2) 0.03778(14) Uani 1 1 d . . . . .
Au1 Au 0.23441(2) 0.19223(2) 0.03808(2) 0.03511(10) Uani 1 1 d . . . . .

loop_
_atom_site_aniso_label
_atom_site_aniso_U_11
_atom_site_aniso_U_22
_atom_site_aniso_U_33
_atom_site_aniso_U_23
_atom_site_aniso_U_13
_atom_site_aniso_U_12
C1 0.021(3) 0.022(3) 0.033(3) 0.001(2) 0.002(3) 0.006(2)
C2 0.037(4) 0.029(3) 0.035(3) 0.001(3) 0.017(3) -0.005(3)
C3 0.045(4) 0.030(3) 0.033(4) 0.001(3) 0.013(3) -0.005(3)
C4 0.029(4) 0.030(3) 0.033(3) 0.000(3) 0.006(3) -0.009(3)
C5 0.044(4) 0.045(4) 0.047(4) -0.001(3) 0.016(4) -0.016(4)
C6 0.082(7) 0.065(6) 0.044(5) -0.017(4) 0.026(5) -0.028(5)
C7 0.076(7) 0.094(8) 0.037(5) -0.003(5) -0.001(5) -0.045(6)
C8 0.045(5) 0.079(6) 0.047(5) 0.010(5) -0.006(4) -0.027(5)
C9 0.030(4) 0.048(4) 0.042(4) 0.014(3) -0.001(3) -0.011(3)
C10 0.050(5) 0.044(4) 0.065(5) -0.020(4) 0.032(4) -0.002(4)
C11 0.070(7) 0.068(7) 0.166(13) 0.030(8) 0.077(8) 0.017(6)
C12 0.065(6) 0.061(6) 0.083(7) 0.004(5) 0.032(6) -0.006(5)
C13 0.025(4) 0.046(4) 0.071(6) 0.010(4) 0.008(4) 0.001(3)
C14 0.064(7) 0.053(6) 0.135(11) 0.028(6) 0.045(7) 0.011(5)
C15 0.047(5) 0.066(6) 0.097(8) 0.013(5) 0.024(5) -0.007(5)
C16 0.057(5) 0.030(3) 0.027(3) 0.002(3) 0.001(3) -0.012(3)
C17 0.044(5) 0.072(6) 0.035(4) 0.017(4) -0.014(3) -0.021(4)
C18 0.060(6) 0.080(7) 0.059(6) 0.004(5) -0.012(5) -0.027(5)
C19 0.082(8) 0.079(8) 0.058(6) 0.002(5) 0.001(6) -0.032(6)
C20 0.128(11) 0.047(5) 0.051(5) -0.013(4) 0.014(6) -0.012(6)
C21 0.095(8) 0.038(4) 0.052(5) -0.010(4) 0.013(5) -0.014(5)
C22 0.028(4) 0.071(6) 0.065(6) 0.015(5) -0.004(4) 0.007(4)
C23 0.072(7) 0.081(8) 0.090(8) 0.039(6) -0.001(6) -0.004(6)
C24 0.079(8) 0.113(10) 0.095(9) 0.038(8) 0.035(7) 0.040(7)
C25 0.118(11) 0.061(7) 0.103(9) -0.021(6) 0.050(8) 0.013(7)
C26 0.184(18) 0.183(18) 0.101(11) -0.008(11) 0.045(11) 0.125(15)
C27 0.204(17) 0.051(6) 0.116(10) -0.029(7) 0.098(11) -0.007(8)
C37 0.139(14) 0.091(10) 0.165(16) -0.001(10) 0.092(13) -0.007(9)
N1 0.024(3) 0.025(3) 0.032(3) 0.001(2) 0.008(2) -0.002(2)
N2 0.035(3) 0.024(3) 0.030(3) 0.000(2) 0.008(2) -0.001(2)
F1 0.052(3) 0.054(3) 0.098(4) 0.003(3) 0.000(3) -0.010(2)
F2 0.138(6) 0.065(3) 0.042(3) 0.002(3) 0.009(3) -0.003(4)
F3 0.066(4) 0.047(3) 0.103(5) 0.002(3) -0.002(3) 0.023(3)
F4 0.072(4) 0.045(3) 0.116(5) -0.016(3) 0.025(3) -0.015(3)
F5 0.091(5) 0.104(5) 0.045(3) -0.011(3) 0.008(3) 0.016(4)
F6 0.052(3) 0.044(3) 0.078(3) 0.009(2) 0.012(2) 0.012(2)
Cl1 0.137(4) 0.157(4) 0.151(4) 0.004(3) 0.062(3) 0.009(3)
Cl2 0.347(9) 0.082(3) 0.341(9) 0.061(4) 0.271(8) 0.041(4)
Sb1 0.0406(3) 0.0303(2) 0.0382(3) -0.00141(19) -0.0013(2) 0.00325(19)
Au1 0.04022(17) 0.02816(15) 0.03460(16) 0.00799(10) 0.00259(11) -0.00617(11)

loop_
_atom_type_symbol
_atom_type_description
_atom_type_scat_dispersion_real
_atom_type_scat_dispersion_imag
_atom_type_scat_source
C C 0.0033 0.0016 'International Tables Vol C Tables 4.2.6.8 and 6.1.1.4'
H H 0.0000 0.0000 'International Tables Vol C Tables 4.2.6.8 and 6.1.1.4'
N N 0.0061 0.0033 'International Tables Vol C Tables 4.2.6.8 and 6.1.1.4'
O O 0.0106 0.0060 'International Tables Vol C Tables 4.2.6.8 and 6.1.1.4'
F F 0.0171 0.0103 'International Tables Vol C Tables 4.2.6.8 and 6.1.1.4'
Cl Cl 0.1484 0.1585 'International Tables Vol C Tables 4.2.6.8 and 6.1.1.4'
Sb Sb -0.5866 1.5461 'International Tables Vol C Tables 4.2.6.8 and 6.1.1.4'
Au Au -2.0133 8.8022 'International Tables Vol C Tables 4.2.6.8 and 6.1.1.4'

loop_
_geom_angle_atom_site_label_1
_geom_angle_atom_site_label_2
_geom_angle_atom_site_label_3
_geom_angle
N1 C1 N2 105.3(5)
N1 C1 Au1 128.0(5)
N2 C1 Au1 126.6(5)
C3 C2 N1 106.5(6)
C3 C2 H2 126.7
N1 C2 H2 126.7
C2 C3 N2 106.5(6)
C2 C3 H3 126.7
N2 C3 H3 126.7
C5 C4 C9 123.9(7)
C5 C4 N1 117.9(6)
C9 C4 N1 118.2(6)
C4 C5 C6 116.5(8)
C4 C5 C10 122.4(7)
C6 C5 C10 121.1(8)
C7 C6 C5 120.7(9)
C7 C6 H6 119.6
C5 C6 H6 119.6
C8 C7 C6 121.2(8)
C8 C7 H7 119.4
C6 C7 H7 119.4
C7 C8 C9 121.4(9)
C7 C8 H8 119.3
C9 C8 H8 119.3
C8 C9 C4 116.2(8)
C8 C9 C13 121.3(8)
C4 C9 C13 122.5(7)
C12 C10 C5 112.9(7)
C12 C10 C11 110.6(7)
C5 C10 C11 111.9(8)
C12 C10 H10 107.0
C5 C10 H10 107.0
C11 C10 H10 107.0
C10 C11 H11A 109.5
C10 C11 H11B 109.5
H11A C11 H11B 109.5
C10 C11 H11C 109.5
H11A C11 H11C 109.5
H11B C11 H11C 109.5
C10 C12 H12A 109.5
C10 C12 H12B 109.5
H12A C12 H12B 109.5
C10 C12 H12C 109.5
H12A C12 H12C 109.5
H12B C12 H12C 109.5
C9 C13 C14 111.0(8)
C9 C13 C15 112.9(7)
C14 C13 C15 109.9(7)
C9 C13 H13 107.6
C14 C13 H13 107.6
C15 C13 H13 107.6
C13 C14 H14A 109.5
C13 C14 H14B 109.5
H14A C14 H14B 109.5
C13 C14 H14C 109.5
H14A C14 H14C 109.5
H14B C14 H14C 109.5
C13 C15 H15A 109.5
C13 C15 H15B 109.5
H15A C15 H15B 109.5
C13 C15 H15C 109.5
H15A C15 H15C 109.5
H15B C15 H15C 109.5
C21 C16 C17 123.3(8)
C21 C16 N2 119.0(8)
C17 C16 N2 117.6(7)
C18 C17 C16 117.7(10)
C18 C17 C22 119.9(9)
C16 C17 C22 122.3(7)
C19 C18 C17 120.6(11)
C19 C18 H18 119.7
C17 C18 H18 119.7
C18 C19 C20 123.9(10)
C18 C19 H19 118.0
C20 C19 H19 118.0
C19 C20 C21 119.5(10)
C19 C20 H20 120.2
C21 C20 H20 120.2
C16 C21 C20 114.9(10)
C16 C21 C25 120.7(8)
C20 C21 C25 124.3(9)
C24 C22 C17 112.8(9)
C24 C22 C23 112.4(8)
C17 C22 C23 109.6(9)
C24 C22 H22 107.2
C17 C22 H22 107.2
C23 C22 H22 107.2
C22 C23 H23A 109.5
C22 C23 H23B 109.5
H23A C23 H23B 109.5
C22 C23 H23C 109.5
H23A C23 H23C 109.5
H23B C23 H23C 109.5
C22 C24 H24A 109.5
C22 C24 H24B 109.5
H24A C24 H24B 109.5
C22 C24 H24C 109.5
H24A C24 H24C 109.5
H24B C24 H24C 109.5
C21 C25 C26 112.7(12)
C21 C25 C27 112.5(12)
C26 C25 C27 109.5(10)
C21 C25 H25 107.3
C26 C25 H25 107.2
C27 C25 H25 107.2
C25 C26 H26A 109.5
C25 C26 H26B 109.5
H26A C26 H26B 109.5
C25 C26 H26C 109.5
H26A C26 H26C 109.5
H26B C26 H26C 109.5
C25 C27 H27A 109.5
C25 C27 H27B 109.5
H27A C27 H27B 109.5
C25 C27 H27C 109.5
H27A C27 H27C 109.5
H27B C27 H27C 109.5
C29 C28 C33 120.0
C29 C28 Au1 94.7(5)
C33 C28 Au1 94.9(6)
C29 C28 H28 120.0
C33 C28 H28 120.0
Au1 C28 H28 80.3
O1 C29 C30 115.9(9)
O1 C29 C28 123.5(9)
C30 C29 C28 120.0
O1 C29 Au1 109.2(8)
C30 C29 Au1 113.3(5)
C28 C29 Au1 54.2(4)
C31 C30 C29 120.0
C31 C30 H30 120.0
C29 C30 H30 120.0
O2 C31 C30 123.1(11)
O2 C31 C32 116.7(11)
C30 C31 C32 120.0
C31 C32 C33 120.0
C31 C32 H32 120.0
C33 C32 H32 120.0
O3 C33 C32 110.2(11)
O3 C33 C28 129.6(11)
C32 C33 C28 120.0
O3 C33 Au1 110.8(10)
C32 C33 Au1 113.3(5)
C28 C33 Au1 54.0(5)
O1 C34 H34A 109.5
O1 C34 H34B 109.5
H34A C34 H34B 109.5
O1 C34 H34C 109.5
H34A C34 H34C 109.5
H34B C34 H34C 109.5
O2 C35 H35A 109.5
O2 C35 H35B 109.5
H35A C35 H35B 109.5
O2 C35 H35C 109.5
H35A C35 H35C 109.5
H35B C35 H35C 109.5
O3 C36 H36A 109.5
O3 C36 H36B 109.5
H36A C36 H36B 109.5
O3 C36 H36C 109.5
H36A C36 H36C 109.5
H36B C36 H36C 109.5
C29 O1 C34 116.2(13)
C31 O2 C35 119.5(18)
C33 O3 C36 113.9(15)
C29A C28A C33A 120.0
C29A C28A Au1 98.8(6)
C33A C28A Au1 94.5(7)
C29A C28A H28A 120.0
C33A C28A H28A 120.0
Au1 C28A H28A 76.6
C28A C29A C30A 120.0
C28A C29A O1A 123.3(11)
C30A C29A O1A 116.7(11)
C31A C30A C29A 120.0
C31A C30A H30A 120.0
C29A C30A H30A 120.0
O2A C31A C30A 114.3(12)
O2A C31A C32A 125.6(12)
C30A C31A C32A 120.0
C33A C32A C31A 120.0
C33A C32A H32A 120.0
C31A C32A H32A 120.0
O3A C33A C32A 115.1(12)
O3A C33A C28A 124.3(12)
C32A C33A C28A 120.0
O1A C34A H34D 109.5
O1A C34A H34E 109.5
H34D C34A H34E 109.5
O1A C34A H34F 109.5
H34D C34A H34F 109.5
H34E C34A H34F 109.5
O2A C35A H35D 109.5
O2A C35A H35E 109.5
H35D C35A H35E 109.5
O2A C35A H35F 109.5
H35D C35A H35F 109.5
H35E C35A H35F 109.5
O3A C36A H36D 109.5
O3A C36A H36E 109.5
H36D C36A H36E 109.5
O3A C36A H36F 109.5
H36D C36A H36F 109.5
H36E C36A H36F 109.5
C34A O1A C29A 115(3)
C31A O2A C35A 114.3(19)
C33A O3A C36A 116.3(15)
Cl2 C37 Cl1 110.0(8)
Cl2 C37 H37A 109.7
Cl1 C37 H37A 109.7
Cl2 C37 H37B 109.7
Cl1 C37 H37B 109.7
H37A C37 H37B 108.2
C1 N1 C2 110.9(5)
C1 N1 C4 123.8(5)
C2 N1 C4 125.3(5)
C1 N2 C3 110.7(5)
C1 N2 C16 124.1(5)
C3 N2 C16 125.2(6)
F3 Sb1 F5 90.0(3)
F3 Sb1 F2 91.7(3)
F5 Sb1 F2 178.1(3)
F3 Sb1 F1 90.9(3)
F5 Sb1 F1 90.9(3)
F2 Sb1 F1 89.7(3)
F3 Sb1 F4 91.1(3)
F5 Sb1 F4 90.7(3)
F2 Sb1 F4 88.7(3)
F1 Sb1 F4 177.4(3)
F3 Sb1 F6 178.9(3)
F5 Sb1 F6 88.9(3)
F2 Sb1 F6 89.4(3)
F1 Sb1 F6 88.8(2)
F4 Sb1 F6 89.1(3)
C1 Au1 C28 177.0(3)
C1 Au1 C28A 174.6(3)
C1 Au1 C29 151.8(3)
C28 Au1 C29 31.09(18)
C1 Au1 C33 147.8(3)
C28 Au1 C33 31.02(18)
C29 Au1 C33 53.27(18)

loop_
_geom_bond_atom_site_label_1
_geom_bond_atom_site_label_2
_geom_bond_distance
C1 N1 1.344(8)
C1 N2 1.345(8)
C1 Au1 2.009(7)
C2 C3 1.348(10)
C2 N1 1.385(8)
C2 H2 0.9500
C3 N2 1.388(9)
C3 H3 0.9500
C4 C5 1.386(11)
C4 C9 1.407(10)
C4 N1 1.453(8)
C5 C6 1.410(12)
C5 C10 1.519(12)
C6 C7 1.375(15)
C6 H6 0.9500
C7 C8 1.358(15)
C7 H7 0.9500
C8 C9 1.403(11)
C8 H8 0.9500
C9 C13 1.509(12)
C10 C12 1.513(13)
C10 C11 1.541(13)
C10 H10 1.0000
C11 H11A 0.9800
C11 H11B 0.9800
C11 H11C 0.9800
C12 H12A 0.9800
C12 H12B 0.9800
C12 H12C 0.9800
C13 C14 1.530(12)
C13 C15 1.531(12)
C13 H13 1.0000
C14 H14A 0.9800
C14 H14B 0.9800
C14 H14C 0.9800
C15 H15A 0.9800
C15 H15B 0.9800
C15 H15C 0.9800
C16 C21 1.395(12)
C16 C17 1.416(12)
C16 N2 1.454(9)
C17 C18 1.380(12)
C17 C22 1.520(14)
C18 C19 1.333(16)
C18 H18 0.9500
C19 C20 1.357(16)
C19 H19 0.9500
C20 C21 1.463(14)
C20 H20 0.9500
C21 C25 1.514(17)
C22 C24 1.515(15)
C22 C23 1.537(12)
C22 H22 1.0000
C23 H23A 0.9800
C23 H23B 0.9800
C23 H23C 0.9800
C24 H24A 0.9800
C24 H24B 0.9800
C24 H24C 0.9800
C25 C26 1.541(19)
C25 C27 1.555(15)
C25 H25 1.0000
C26 H26A 0.9800
C26 H26B 0.9800
C26 H26C 0.9800
C27 H27A 0.9800
C27 H27B 0.9800
C27 H27C 0.9800
C28 C29 1.3900
C28 C33 1.3900
C28 Au1 2.183(13)
C28 H28 0.9500
C29 O1 1.357(16)
C29 C30 1.3900
C29 Au1 2.683(13)
C30 C31 1.3900
C30 H30 0.9500
C31 O2 1.328(18)
C31 C32 1.3900
C32 C33 1.3900
C32 H32 0.9500
C33 O3 1.390(19)
C33 Au1 2.687(13)
C34 O1 1.57(3)
C34 H34A 0.9800
C34 H34B 0.9800
C34 H34C 0.9800
C35 O2 1.50(3)
C35 H35A 0.9800
C35 H35B 0.9800
C35 H35C 0.9800
C36 O3 1.42(3)
C36 H36A 0.9800
C36 H36B 0.9800
C36 H36C 0.9800
C28A C29A 1.3900
C28A C33A 1.3900
C28A Au1 2.323(17)
C28A H28A 0.9500
C29A C30A 1.3900
C29A O1A 1.41(2)
C30A C31A 1.3900
C30A H30A 0.9500
C31A O2A 1.39(2)
C31A C32A 1.3900
C32A C33A 1.3900
C32A H32A 0.9500
C33A O3A 1.35(2)
C34A O1A 1.33(5)
C34A H34D 0.9800
C34A H34E 0.9800
C34A H34F 0.9800
C35A O2A 1.41(3)
C35A H35D 0.9800
C35A H35E 0.9800
C35A H35F 0.9800
C36A O3A 1.48(3)
C36A H36D 0.9800
C36A H36E 0.9800
C36A H36F 0.9800
C37 Cl2 1.737(16)
C37 Cl1 1.767(16)
C37 H37A 0.9900
C37 H37B 0.9900
F1 Sb1 1.865(5)
F2 Sb1 1.864(6)
F3 Sb1 1.863(5)
F4 Sb1 1.875(5)
F5 Sb1 1.864(6)
F6 Sb1 1.880(5)
